data_7156318
loop_
_publ_author_name
'Wen, Ke'
'Wu, Zhengxing'
'Chen, Buyun'
'Chen, Jianzhong'
'Zhang, Wanbin'

_publ_section_title
;
 Pd(ii)-Catalyzed aerobic 1,2-difunctionalization of conjugated dienes:
 efficient synthesis of morpholines and 2-morpholones.
;
_journal_issue 31
_journal_name_full 'Organic &amp; biomolecular chemistry'
_journal_page_first 5618
_journal_page_last 5625
_journal_paper_doi 10.1039/c8ob01291a
_journal_volume 16
_journal_year 2018
_chemical_formula_moiety 'C20 H23 N O3 S'
_chemical_formula_sum 'C20 H23 N O3 S'
_chemical_formula_weight 357.45
_space_group_crystal_system monoclinic
_space_group_IT_number 15
_space_group_name_Hall '-C 2yc'
_space_group_name_H-M_alt 'C 1 2/c 1'
_symmetry_space_group_name_Hall '-C 2yc'
_symmetry_space_group_name_H-M 'C 1 2/c 1'
_atom_sites_solution_hydrogens geom
_atom_sites_solution_primary direct
_audit_creation_date 2018-03-01
_audit_creation_method
;
Olex2 1.2
(compiled 2017.03.28 svn.r3405 for OlexSys, GUI svn.r5381)
;
_audit_update_record
;
2018-03-24 deposited with the CCDC.
2018-07-05 downloaded from the CCDC.
;
_cell_angle_alpha 90
_cell_angle_beta 101.302(11)
_cell_angle_gamma 90
_cell_formula_units_Z 8
_cell_length_a 27.193(3)
_cell_length_b 8.6013(7)
_cell_length_c 16.5250(17)
_cell_measurement_reflns_used 2917
_cell_measurement_temperature 293(2)
_cell_measurement_theta_max 29.3118
_cell_measurement_theta_min 3.1813
_cell_volume 3790.2(7)
_computing_cell_refinement
;
CrysAlisPro, Agilent Technologies,
Version 1.171.35.11 (release 16-05-2011 CrysAlis171 .NET)
(compiled May 16 2011,17:55:39)
;
_computing_data_collection
;
CrysAlisPro, Agilent Technologies,
Version 1.171.35.11 (release 16-05-2011 CrysAlis171 .NET)
(compiled May 16 2011,17:55:39)
;
_computing_data_reduction
;
CrysAlisPro, Agilent Technologies,
Version 1.171.35.11 (release 16-05-2011 CrysAlis171 .NET)
(compiled May 16 2011,17:55:39)
;
_computing_molecular_graphics 'Olex2 (Dolomanov et al., 2009)'
_computing_publication_material 'Olex2 (Dolomanov et al., 2009)'
_computing_structure_refinement 'ShelXL (Sheldrick, 2015)'
_computing_structure_solution 'ShelXS (Sheldrick, 2008)'
_diffrn_ambient_temperature 293.15
_diffrn_detector_area_resol_mean 10.3592
_diffrn_measured_fraction_theta_full 0.998
_diffrn_measured_fraction_theta_max 0.998
_diffrn_measurement_details
;
#__ type_ start__ end____ width___ exp.time_
  1 omega  -52.00   33.00   1.0000  110.0000
omega____ theta____ kappa____ phi______ frames
    -       11.7808  -38.0000 -120.0000 85

#__ type_ start__ end____ width___ exp.time_
  2 omega   -1.00   36.00   1.0000  110.0000
omega____ theta____ kappa____ phi______ frames
    -       11.7808  -89.0000  154.0000 37

#__ type_ start__ end____ width___ exp.time_
  3 omega   -7.00   85.00   1.0000  110.0000
omega____ theta____ kappa____ phi______ frames
    -       11.7808   38.0000 -180.0000 92

#__ type_ start__ end____ width___ exp.time_
  4 omega  -11.00   86.00   1.0000  110.0000
omega____ theta____ kappa____ phi______ frames
    -       11.7808   38.0000   60.0000 97
;
_diffrn_measurement_device_type 'Xcalibur, Atlas, Gemini ultra'
_diffrn_measurement_method '\w scans'
_diffrn_orient_matrix_UB_11 -0.0204858000
_diffrn_orient_matrix_UB_12 -0.0454863000
_diffrn_orient_matrix_UB_13 -0.0204351000
_diffrn_orient_matrix_UB_21 -0.0127460000
_diffrn_orient_matrix_UB_22 0.0135127000
_diffrn_orient_matrix_UB_23 0.0329005000
_diffrn_orient_matrix_UB_31 -0.0112452000
_diffrn_orient_matrix_UB_32 0.0674251000
_diffrn_orient_matrix_UB_33 -0.0203410000
_diffrn_radiation_monochromator graphite
_diffrn_radiation_type MoK\a
_diffrn_radiation_wavelength 0.71073
_diffrn_reflns_av_R_equivalents 0.0590
_diffrn_reflns_av_unetI/netI 0.0532
_diffrn_reflns_Laue_measured_fraction_full 0.998
_diffrn_reflns_Laue_measured_fraction_max 0.998
_diffrn_reflns_limit_h_max 32
_diffrn_reflns_limit_h_min -26
_diffrn_reflns_limit_k_max 10
_diffrn_reflns_limit_k_min -10
_diffrn_reflns_limit_l_max 18
_diffrn_reflns_limit_l_min -19
_diffrn_reflns_number 12959
_diffrn_reflns_point_group_measured_fraction_full 0.998
_diffrn_reflns_point_group_measured_fraction_max 0.998
_diffrn_reflns_theta_full 25.242
_diffrn_reflns_theta_max 25.350
_diffrn_reflns_theta_min 3.188
_diffrn_source 'Enhance (Mo) X-ray Source'
_exptl_absorpt_coefficient_mu 0.189
_exptl_absorpt_correction_T_max 1.00000
_exptl_absorpt_correction_T_min 0.67857
_exptl_absorpt_correction_type multi-scan
_exptl_absorpt_process_details
;
CrysAlisPro, Agilent Technologies,
Version 1.171.35.11 (release 16-05-2011 CrysAlis171 .NET)
(compiled May 16 2011,17:55:39)
Empirical absorption correction using spherical harmonics,
 implemented in SCALE3 ABSPACK scaling algorithm.
;
_exptl_crystal_colour colourless
_exptl_crystal_colour_primary colourless
_exptl_crystal_density_diffrn 1.253
_exptl_crystal_description plate
_exptl_crystal_F_000 1520
_exptl_crystal_size_max 0.32
_exptl_crystal_size_mid 0.28
_exptl_crystal_size_min 0.08
_refine_diff_density_max 0.173
_refine_diff_density_min -0.248
_refine_diff_density_rms 0.044
_refine_ls_extinction_method none
_refine_ls_goodness_of_fit_ref 1.048
_refine_ls_hydrogen_treatment constr
_refine_ls_matrix_type full
_refine_ls_number_parameters 228
_refine_ls_number_reflns 3471
_refine_ls_number_restraints 0
_refine_ls_restrained_S_all 1.048
_refine_ls_R_factor_all 0.1006
_refine_ls_R_factor_gt 0.0554
_refine_ls_shift/su_max 0.000
_refine_ls_shift/su_mean 0.000
_refine_ls_structure_factor_coef Fsqd
_refine_ls_weighting_details 'w=1/[\s^2^(Fo^2^)+(0.0721P)^2^+1.6162P] where P=(Fo^2^+2Fc^2^)/3'
_refine_ls_weighting_scheme calc
_refine_ls_wR_factor_gt 0.1352
_refine_ls_wR_factor_ref 0.1687
_reflns_Friedel_coverage 0.000
_reflns_number_gt 2089
_reflns_number_total 3471
_reflns_threshold_expression 'I > 2\s(I)'
_cod_data_source_file c8ob01291a2.cif
_cod_data_source_block 180226_wk_0209
_cod_depositor_comments 'Adding full bibliography for 7156313--7156318.cif.'
_cod_database_code 7156318
_shelx_shelxl_version_number 2016/6
_chemical_oxdiff_formula 'c h n o s'
_shelx_space_group_comment
;
The symmetry employed for this shelxl refinement is uniquely defined
by the following loop, which should always be used as a source of
symmetry information in preference to the above space-group names.
They are only intended as comments.
;
_shelx_estimated_absorpt_t_max 0.985
_shelx_estimated_absorpt_t_min 0.942
_reflns_odcompleteness_completeness 99.66
_reflns_odcompleteness_iscentric 1
_reflns_odcompleteness_theta 26.32
_olex2_refinement_description
;
1. Fixed Uiso
 At 1.2 times of:
  All C(H) groups, All C(H,H) groups
 At 1.5 times of:
  All C(H,H,H) groups
2.a Ternary CH refined with riding coordinates:
 C7(H7), C9(H9)
2.b Secondary CH2 refined with riding coordinates:
 C8(H8A,H8B), C10(H10A,H10B)
2.c Aromatic/amide H refined with riding coordinates:
 C1(H1), C2(H2), C3(H3), C4(H4), C5(H5), C12(H12), C13(H13), C15(H15), C16(H16)
2.d X=CH2 refined with riding coordinates:
 C19(H19A,H19B)
2.e Idealised Me refined as rotating group:
 C17(H17A,H17B,H17C), C20(H20A,H20B,H20C)
;
_olex2_submission_special_instructions 'No special instructions were received'

loop_
_space_group_symop_operation_xyz
'x, y, z'
'-x, y, -z+1/2'
'x+1/2, y+1/2, z'
'-x+1/2, y+1/2, -z+1/2'
'-x, -y, -z'
'x, -y, z-1/2'
'-x+1/2, -y+1/2, -z'
'x+1/2, -y+1/2, z-1/2'

loop_
_atom_site_label
_atom_site_type_symbol
_atom_site_fract_x
_atom_site_fract_y
_atom_site_fract_z
_atom_site_U_iso_or_equiv
_atom_site_adp_type
_atom_site_occupancy
_atom_site_site_symmetry_order
_atom_site_calc_flag
_atom_site_refinement_flags_posn
S1 S 0.33114(3) 0.49689(8) 0.24637(4) 0.0660(3) Uani 1 1 d .
O1 O 0.39284(7) 0.1049(2) 0.38104(11) 0.0637(5) Uani 1 1 d .
O2 O 0.35909(9) 0.6384(2) 0.25897(13) 0.0816(7) Uani 1 1 d .
O3 O 0.30124(9) 0.4618(3) 0.16745(12) 0.0862(7) Uani 1 1 d .
N1 N 0.37118(9) 0.3561(2) 0.26872(13) 0.0597(6) Uani 1 1 d .
C1 C 0.42737(16) 0.3446(4) 0.5569(2) 0.0955(12) Uani 1 1 d .
H1 H 0.396116 0.389742 0.555294 0.115 Uiso 1 1 calc R
C2 C 0.4634(2) 0.3569(4) 0.6276(3) 0.1204(17) Uani 1 1 d .
H2 H 0.456374 0.410909 0.672775 0.144 Uiso 1 1 calc R
C3 C 0.50932(19) 0.2904(4) 0.6321(3) 0.1001(14) Uani 1 1 d .
H3 H 0.533650 0.298568 0.680017 0.120 Uiso 1 1 calc R
C4 C 0.51903(14) 0.2129(5) 0.5663(3) 0.1023(13) Uani 1 1 d .
H4 H 0.550269 0.167012 0.568812 0.123 Uiso 1 1 calc R
C5 C 0.48251(14) 0.2007(5) 0.4941(2) 0.0950(11) Uani 1 1 d .
H5 H 0.489679 0.146540 0.449149 0.114 Uiso 1 1 calc R
C6 C 0.43636(12) 0.2676(3) 0.48893(18) 0.0645(8) Uani 1 1 d .
C7 C 0.39720(11) 0.2605(3) 0.41130(17) 0.0596(7) Uani 1 1 d .
H7 H 0.364946 0.292322 0.423991 0.072 Uiso 1 1 calc R
C8 C 0.40945(11) 0.3663(3) 0.34497(17) 0.0637(8) Uani 1 1 d .
H8A H 0.411634 0.472676 0.364768 0.076 Uiso 1 1 calc R
H8B H 0.441841 0.337708 0.333199 0.076 Uiso 1 1 calc R
C9 C 0.35955(12) 0.1942(3) 0.23906(17) 0.0623(7) Uani 1 1 d .
H9 H 0.327197 0.197028 0.200530 0.075 Uiso 1 1 calc R
C10 C 0.35297(12) 0.0925(3) 0.31133(17) 0.0654(8) Uani 1 1 d .
H10A H 0.321834 0.120687 0.327879 0.078 Uiso 1 1 calc R
H10B H 0.350132 -0.014979 0.293298 0.078 Uiso 1 1 calc R
C11 C 0.29188(11) 0.4946(3) 0.31878(17) 0.0556(7) Uani 1 1 d .
C12 C 0.30360(12) 0.5814(3) 0.39059(19) 0.0665(8) Uani 1 1 d .
H12 H 0.330846 0.648860 0.398664 0.080 Uiso 1 1 calc R
C13 C 0.27489(12) 0.5673(4) 0.44964(19) 0.0717(8) Uani 1 1 d .
H13 H 0.283503 0.624689 0.498058 0.086 Uiso 1 1 calc R
C14 C 0.23359(12) 0.4709(3) 0.43968(19) 0.0648(8) Uani 1 1 d .
C15 C 0.22179(12) 0.3865(3) 0.3671(2) 0.0693(8) Uani 1 1 d .
H15 H 0.193959 0.321364 0.358738 0.083 Uiso 1 1 calc R
C16 C 0.25040(12) 0.3969(3) 0.30699(19) 0.0658(8) Uani 1 1 d .
H16 H 0.241954 0.338855 0.258796 0.079 Uiso 1 1 calc R
C17 C 0.20294(14) 0.4548(5) 0.5056(2) 0.0938(11) Uani 1 1 d .
H17A H 0.168484 0.437126 0.480382 0.141 Uiso 1 1 calc GR
H17B H 0.205575 0.548337 0.537803 0.141 Uiso 1 1 calc GR
H17C H 0.215186 0.368529 0.540670 0.141 Uiso 1 1 calc GR
C18 C 0.39811(13) 0.1423(4) 0.1912(2) 0.0784(9) Uani 1 1 d .
C19 C 0.4260(2) 0.0197(6) 0.2099(3) 0.146(2) Uani 1 1 d .
H19A H 0.447502 -0.011868 0.175727 0.176 Uiso 1 1 calc R
H19B H 0.424380 -0.036351 0.257418 0.176 Uiso 1 1 calc R
C20 C 0.39983(18) 0.2349(5) 0.1152(3) 0.1227(15) Uani 1 1 d .
H20A H 0.366315 0.260849 0.088076 0.184 Uiso 1 1 calc GR
H20B H 0.415674 0.174648 0.078647 0.184 Uiso 1 1 calc GR
H20C H 0.418607 0.328552 0.130191 0.184 Uiso 1 1 calc GR

loop_
_atom_site_aniso_label
_atom_site_aniso_U_11
_atom_site_aniso_U_22
_atom_site_aniso_U_33
_atom_site_aniso_U_23
_atom_site_aniso_U_13
_atom_site_aniso_U_12
S1 0.0799(6) 0.0640(5) 0.0527(5) 0.0134(3) 0.0094(4) 0.0120(4)
O1 0.0708(13) 0.0579(11) 0.0576(12) 0.0089(9) 0.0008(10) -0.0001(9)
O2 0.1015(17) 0.0613(12) 0.0845(15) 0.0209(10) 0.0244(13) 0.0021(11)
O3 0.1070(19) 0.0978(15) 0.0477(12) 0.0080(10) 0.0002(12) 0.0265(13)
N1 0.0652(16) 0.0600(13) 0.0525(14) 0.0071(10) 0.0078(12) 0.0060(10)
C1 0.118(3) 0.080(2) 0.076(2) -0.0082(18) -0.014(2) 0.026(2)
C2 0.171(5) 0.087(3) 0.081(3) -0.010(2) -0.031(3) 0.015(3)
C3 0.121(4) 0.082(2) 0.077(3) 0.019(2) -0.030(3) -0.025(2)
C4 0.065(2) 0.145(3) 0.090(3) 0.030(3) -0.004(2) -0.007(2)
C5 0.070(2) 0.146(3) 0.066(2) 0.008(2) 0.0047(19) 0.007(2)
C6 0.069(2) 0.0615(16) 0.0588(18) 0.0099(14) 0.0016(16) -0.0053(14)
C7 0.0601(18) 0.0587(16) 0.0579(17) 0.0068(13) 0.0064(14) -0.0016(13)
C8 0.0636(19) 0.0602(16) 0.0645(18) 0.0083(13) 0.0058(15) -0.0044(13)
C9 0.069(2) 0.0637(16) 0.0530(16) 0.0012(13) 0.0085(14) 0.0032(14)
C10 0.071(2) 0.0648(17) 0.0566(18) 0.0008(13) 0.0042(15) -0.0063(14)
C11 0.0594(18) 0.0541(15) 0.0487(16) 0.0024(12) -0.0004(13) 0.0078(12)
C12 0.068(2) 0.0655(17) 0.0630(19) -0.0058(14) 0.0065(16) -0.0074(14)
C13 0.078(2) 0.0769(19) 0.0578(19) -0.0107(15) 0.0078(17) -0.0040(17)
C14 0.062(2) 0.0668(17) 0.064(2) 0.0058(14) 0.0069(16) 0.0061(14)
C15 0.061(2) 0.0625(17) 0.081(2) -0.0007(16) 0.0054(17) -0.0029(14)
C16 0.066(2) 0.0634(17) 0.0605(18) -0.0065(14) -0.0050(16) 0.0049(14)
C17 0.088(3) 0.110(3) 0.088(3) 0.011(2) 0.030(2) -0.002(2)
C18 0.090(3) 0.085(2) 0.064(2) 0.0009(16) 0.0250(18) 0.0121(18)
C19 0.176(5) 0.155(4) 0.127(4) 0.033(3) 0.076(4) 0.089(4)
C20 0.153(4) 0.127(3) 0.106(3) 0.023(3) 0.068(3) 0.018(3)

loop_
_atom_type_symbol
_atom_type_description
_atom_type_scat_dispersion_real
_atom_type_scat_dispersion_imag
_atom_type_scat_source
C C 0.0033 0.0016 'International Tables Vol C Tables 4.2.6.8 and 6.1.1.4'
H H 0.0000 0.0000 'International Tables Vol C Tables 4.2.6.8 and 6.1.1.4'
N N 0.0061 0.0033 'International Tables Vol C Tables 4.2.6.8 and 6.1.1.4'
O O 0.0106 0.0060 'International Tables Vol C Tables 4.2.6.8 and 6.1.1.4'
S S 0.1246 0.1234 'International Tables Vol C Tables 4.2.6.8 and 6.1.1.4'

loop_
_geom_angle_atom_site_label_1
_geom_angle_atom_site_label_2
_geom_angle_atom_site_label_3
_geom_angle
O2 S1 N1 106.78(13)
O2 S1 C11 106.73(13)
O3 S1 O2 120.33(13)
O3 S1 N1 106.68(12)
O3 S1 C11 107.89(14)
N1 S1 C11 107.92(12)
C10 O1 C7 110.59(19)
C8 N1 S1 118.78(18)
C8 N1 C9 114.0(2)
C9 N1 S1 122.24(19)
C2 C1 H1 119.2
C6 C1 H1 119.2
C6 C1 C2 121.6(4)
C1 C2 H2 119.8
C3 C2 C1 120.5(4)
C3 C2 H2 119.8
C2 C3 H3 120.4
C4 C3 C2 119.2(4)
C4 C3 H3 120.4
C3 C4 H4 119.8
C3 C4 C5 120.5(4)
C5 C4 H4 119.8
C4 C5 H5 119.6
C6 C5 C4 120.8(4)
C6 C5 H5 119.6
C1 C6 C5 117.5(3)
C1 C6 C7 120.8(3)
C5 C6 C7 121.7(3)
O1 C7 C6 109.6(2)
O1 C7 H7 108.7
O1 C7 C8 109.0(2)
C6 C7 H7 108.7
C6 C7 C8 112.0(2)
C8 C7 H7 108.7
N1 C8 C7 111.5(2)
N1 C8 H8A 109.3
N1 C8 H8B 109.3
C7 C8 H8A 109.3
C7 C8 H8B 109.3
H8A C8 H8B 108.0
N1 C9 H9 107.2
N1 C9 C10 109.2(2)
N1 C9 C18 109.0(2)
C10 C9 H9 107.2
C18 C9 H9 107.2
C18 C9 C10 116.5(3)
O1 C10 C9 113.9(2)
O1 C10 H10A 108.8
O1 C10 H10B 108.8
C9 C10 H10A 108.8
C9 C10 H10B 108.8
H10A C10 H10B 107.7
C12 C11 S1 120.7(2)
C12 C11 C16 119.3(3)
C16 C11 S1 119.8(2)
C11 C12 H12 120.2
C13 C12 C11 119.7(3)
C13 C12 H12 120.2
C12 C13 H13 118.9
C12 C13 C14 122.2(3)
C14 C13 H13 118.9
C13 C14 C15 117.6(3)
C13 C14 C17 121.6(3)
C15 C14 C17 120.8(3)
C14 C15 H15 119.3
C16 C15 C14 121.5(3)
C16 C15 H15 119.3
C11 C16 H16 120.2
C15 C16 C11 119.7(3)
C15 C16 H16 120.2
C14 C17 H17A 109.5
C14 C17 H17B 109.5
C14 C17 H17C 109.5
H17A C17 H17B 109.5
H17A C17 H17C 109.5
H17B C17 H17C 109.5
C19 C18 C9 123.5(3)
C19 C18 C20 121.2(4)
C20 C18 C9 115.1(3)
C18 C19 H19A 120.0
C18 C19 H19B 120.0
H19A C19 H19B 120.0
C18 C20 H20A 109.5
C18 C20 H20B 109.5
C18 C20 H20C 109.5
H20A C20 H20B 109.5
H20A C20 H20C 109.5
H20B C20 H20C 109.5

loop_
_geom_bond_atom_site_label_1
_geom_bond_atom_site_label_2
_geom_bond_distance
S1 O2 1.428(2)
S1 O3 1.427(2)
S1 N1 1.622(2)
S1 C11 1.753(3)
O1 C7 1.426(3)
O1 C10 1.423(3)
N1 C8 1.471(3)
N1 C9 1.490(3)
C1 H1 0.9300
C1 C2 1.374(5)
C1 C6 1.367(4)
C2 H2 0.9300
C2 C3 1.362(6)
C3 H3 0.9300
C3 C4 1.345(6)
C4 H4 0.9300
C4 C5 1.398(5)
C5 H5 0.9300
C5 C6 1.368(5)
C6 C7 1.499(4)
C7 H7 0.9800
C7 C8 1.511(4)
C8 H8A 0.9700
C8 H8B 0.9700
C9 H9 0.9800
C9 C10 1.519(4)
C9 C18 1.500(4)
C10 H10A 0.9700
C10 H10B 0.9700
C11 C12 1.385(4)
C11 C16 1.389(4)
C12 H12 0.9300
C12 C13 1.369(4)
C13 H13 0.9300
C13 C14 1.380(4)
C14 C15 1.384(4)
C14 C17 1.502(5)
C15 H15 0.9300
C15 C16 1.380(4)
C16 H16 0.9300
C17 H17A 0.9600
C17 H17B 0.9600
C17 H17C 0.9600
C18 C19 1.300(5)
C18 C20 1.495(5)
C19 H19A 0.9300
C19 H19B 0.9300
C20 H20A 0.9600
C20 H20B 0.9600
C20 H20C 0.9600
